data_7229971
loop_
_publ_author_name
'Dankhoff, Katja'
'Weber, Birgit'

_publ_section_title
;
 Novel Cu(ii) complexes with NNO-Schiff base-like ligands -- structures
 and magnetic properties
;
_journal_issue 6
_journal_name_full CrystEngComm
_journal_page_first 818
_journal_paper_doi 10.1039/C7CE02007D
_journal_volume 20
_journal_year 2018
_chemical_formula_moiety 'C12 H14 Cu N3 O3, N O3, H2 O'
_chemical_formula_sum 'C12 H16 Cu N4 O7'
_chemical_formula_weight 391.83
_chemical_name_common '[CuL30dNO3]'
_space_group_crystal_system monoclinic
_space_group_IT_number 14
_space_group_name_Hall '-P 2ybc'
_space_group_name_H-M_alt 'P 1 21/c 1'
_symmetry_space_group_name_Hall '-P 2ybc'
_symmetry_space_group_name_H-M 'P 1 21/c 1'
_atom_sites_solution_hydrogens mixed
_atom_sites_solution_primary direct
_atom_sites_solution_secondary difmap
_audit_creation_date 2017-07-27
_audit_creation_method SHELXL-2014/7
_audit_update_record
;
2018-01-11 deposited with the CCDC.
2018-01-15 downloaded from the CCDC.
;
_cell_angle_alpha 90
_cell_angle_beta 95.232(5)
_cell_angle_gamma 90
_cell_formula_units_Z 4
_cell_length_a 9.0597(6)
_cell_length_b 14.5372(7)
_cell_length_c 11.8354(8)
_cell_measurement_reflns_used 8319
_cell_measurement_temperature 133(2)
_cell_measurement_theta_max 28.52
_cell_measurement_theta_min 2.23
_cell_volume 1552.26(17)
_computing_cell_refinement X-AREA-STOE
_computing_data_collection X-AREA-STOE
_computing_data_reduction X-AREA-STOE
_computing_molecular_graphics ORTEP-III
_computing_publication_material PLATON
_computing_structure_refinement 'SHELXL-2014 (Sheldrick, 2014)'
_computing_structure_solution SIR97
_diffrn_ambient_temperature 133(2)
_diffrn_detector_area_resol_mean 9
_diffrn_measured_fraction_theta_full 0.983
_diffrn_measured_fraction_theta_max 0.937
_diffrn_measurement_device_type STOE-STADIVARI
_diffrn_measurement_method omega-scan
_diffrn_radiation_type MoK\a
_diffrn_radiation_wavelength 0.71073
_diffrn_reflns_av_R_equivalents 0.0312
_diffrn_reflns_av_unetI/netI 0.0421
_diffrn_reflns_Laue_measured_fraction_full 0.983
_diffrn_reflns_Laue_measured_fraction_max 0.937
_diffrn_reflns_limit_h_max 5
_diffrn_reflns_limit_h_min -12
_diffrn_reflns_limit_k_max 19
_diffrn_reflns_limit_k_min -19
_diffrn_reflns_limit_l_max 15
_diffrn_reflns_limit_l_min -15
_diffrn_reflns_number 11415
_diffrn_reflns_point_group_measured_fraction_full 0.983
_diffrn_reflns_point_group_measured_fraction_max 0.937
_diffrn_reflns_theta_full 25.242
_diffrn_reflns_theta_max 28.533
_diffrn_reflns_theta_min 2.225
_diffrn_source 'fine-focus sealed tube'
_exptl_absorpt_coefficient_mu 1.452
_exptl_absorpt_correction_type none
_exptl_crystal_colour blue
_exptl_crystal_density_diffrn 1.677
_exptl_crystal_density_method 'not measured'
_exptl_crystal_description block
_exptl_crystal_F_000 804
_exptl_crystal_size_max 0.150
_exptl_crystal_size_mid 0.109
_exptl_crystal_size_min 0.083
_refine_diff_density_max 0.394
_refine_diff_density_min -0.286
_refine_diff_density_rms 0.062
_refine_ls_extinction_method none
_refine_ls_goodness_of_fit_ref 0.906
_refine_ls_hydrogen_treatment mixed
_refine_ls_matrix_type full
_refine_ls_number_parameters 233
_refine_ls_number_reflns 3688
_refine_ls_number_restraints 0
_refine_ls_restrained_S_all 0.906
_refine_ls_R_factor_all 0.0410
_refine_ls_R_factor_gt 0.0274
_refine_ls_shift/su_max 0.000
_refine_ls_shift/su_mean 0.000
_refine_ls_structure_factor_coef Fsqd
_refine_ls_weighting_details 'w=1/[\s^2^(Fo^2^)+(0.0305P)^2^] where P=(Fo^2^+2Fc^2^)/3'
_refine_ls_weighting_scheme calc
_refine_ls_wR_factor_gt 0.0578
_refine_ls_wR_factor_ref 0.0605
_reflns_number_gt 2876
_reflns_number_total 3688
_reflns_threshold_expression 'I > 2\s(I)'
_cod_data_source_file c7ce02007d2.cif
_cod_data_source_block cl118
_cod_depositor_comments 'Adding full bibliography for 7229962--7229987.cif.'
_cod_database_code 7229971
_shelx_space_group_comment
;
The symmetry employed for this shelxl refinement is uniquely defined
by the following loop, which should always be used as a source of
symmetry information in preference to the above space-group names.
They are only intended as comments.
;

loop_
_space_group_symop_operation_xyz
'x, y, z'
'-x, y+1/2, -z+1/2'
'-x, -y, -z'
'x, -y-1/2, z-1/2'

loop_
_atom_site_label
_atom_site_type_symbol
_atom_site_fract_x
_atom_site_fract_y
_atom_site_fract_z
_atom_site_U_iso_or_equiv
_atom_site_adp_type
_atom_site_occupancy
_atom_site_site_symmetry_order
_atom_site_calc_flag
_atom_site_refinement_flags_posn
_atom_site_refinement_flags_adp
C1 C 0.2223(2) -0.11827(13) 0.50565(16) 0.0212(4) Uani 1 1 d . .
H1 H 0.1759 -0.1648 0.5462 0.025 Uiso 1 1 calc R U
C2 C 0.3064(2) -0.14371(14) 0.41928(18) 0.0252(4) Uani 1 1 d . .
H2 H 0.3169 -0.2067 0.4003 0.030 Uiso 1 1 calc R U
C3 C 0.3751(2) -0.07608(15) 0.36071(18) 0.0282(4) Uani 1 1 d . .
H3 H 0.4353 -0.0921 0.3021 0.034 Uiso 1 1 calc R U
C4 C 0.3549(2) 0.01496(15) 0.38867(17) 0.0276(4) Uani 1 1 d . .
H4 H 0.3996 0.0625 0.3485 0.033 Uiso 1 1 calc R U
C5 C 0.26831(19) 0.03638(12) 0.47615(15) 0.0186(4) Uani 1 1 d . .
C6 C 0.2458(2) 0.13376(12) 0.51319(17) 0.0206(4) Uani 1 1 d . .
H6A H 0.3427 0.1616 0.5394 0.025 Uiso 1 1 calc R U
H6B H 0.2011 0.1704 0.4483 0.025 Uiso 1 1 calc R U
C7 C 0.10692(18) 0.21495(12) 0.63979(15) 0.0170(3) Uani 1 1 d . .
H7 H 0.1336 0.2677 0.5989 0.020 Uiso 1 1 calc R U
C8 C 0.02427(18) 0.22889(12) 0.73457(16) 0.0174(4) Uani 1 1 d . .
C9 C -0.01571(18) 0.15647(12) 0.80684(16) 0.0174(4) Uani 1 1 d . .
C10 C -0.1263(2) 0.11427(13) 0.97572(17) 0.0253(4) Uani 1 1 d . .
H10A H -0.1501 0.1448 1.0466 0.030 Uiso 1 1 calc R U
H10B H -0.0407 0.0730 0.9947 0.030 Uiso 1 1 calc R U
C11 C -0.2566(3) 0.05809(17) 0.9298(2) 0.0388(6) Uani 1 1 d . .
H11A H -0.3410 0.0988 0.9090 0.058 Uiso 1 1 calc R U
H11B H -0.2828 0.0144 0.9878 0.058 Uiso 1 1 calc R U
H11C H -0.2313 0.0243 0.8625 0.058 Uiso 1 1 calc R U
C12 C 0.01086(19) -0.17969(12) 0.73679(15) 0.0174(4) Uani 1 1 d . .
N1 N 0.20400(15) -0.02962(10) 0.53438(13) 0.0173(3) Uani 1 1 d . .
N2 N 0.14849(15) 0.13545(10) 0.60520(13) 0.0168(3) Uani 1 1 d . .
N3 N 0.03740(16) -0.10552(10) 0.71328(14) 0.0205(3) Uani 1 1 d . .
N21 N 0.50770(17) 0.30291(11) 0.72245(15) 0.0236(3) Uani 1 1 d . .
O1 O 0.00961(13) 0.07317(8) 0.79296(11) 0.0196(3) Uani 1 1 d . .
O2 O -0.08484(14) 0.18428(8) 0.89553(11) 0.0215(3) Uani 1 1 d . .
O21 O 0.6047(2) 0.29394(17) 0.79882(17) 0.0634(6) Uani 1 1 d . .
O22 O 0.53063(18) 0.34958(10) 0.63563(13) 0.0339(3) Uani 1 1 d . .
O23 O 0.38883(19) 0.26507(16) 0.72914(18) 0.0619(6) Uani 1 1 d . .
O31 O 0.32650(15) 0.01037(12) 0.77808(13) 0.0234(3) Uani 1 1 d . .
O32 O 0.3425(2) 0.15612(11) 0.92617(17) 0.0324(3) Uani 1 1 d . .
Cu1 Cu 0.11390(2) 0.01643(2) 0.67140(2) 0.01537(6) Uani 1 1 d . .
H31A H 0.336(3) 0.043(2) 0.828(3) 0.041(8) Uiso 1 1 d . .
H31B H 0.358(3) -0.032(2) 0.807(3) 0.049(9) Uiso 1 1 d . .
H32A H 0.391(3) 0.160(2) 0.985(3) 0.054(9) Uiso 1 1 d . .
H32B H 0.376(3) 0.190(2) 0.883(3) 0.054(9) Uiso 1 1 d . .

loop_
_atom_site_aniso_label
_atom_site_aniso_U_11
_atom_site_aniso_U_22
_atom_site_aniso_U_33
_atom_site_aniso_U_23
_atom_site_aniso_U_13
_atom_site_aniso_U_12
C1 0.0257(9) 0.0151(9) 0.0229(10) -0.0015(7) 0.0038(7) -0.0004(7)
C2 0.0308(10) 0.0173(9) 0.0283(11) -0.0050(8) 0.0064(8) 0.0025(7)
C3 0.0360(11) 0.0268(11) 0.0235(10) -0.0019(8) 0.0115(8) 0.0044(8)
C4 0.0377(10) 0.0217(9) 0.0254(10) 0.0034(9) 0.0131(8) -0.0009(8)
C5 0.0234(9) 0.0152(9) 0.0173(9) 0.0012(7) 0.0020(7) 0.0008(6)
C6 0.0277(10) 0.0140(9) 0.0213(10) 0.0014(7) 0.0084(7) -0.0004(6)
C7 0.0200(8) 0.0112(8) 0.0192(9) 0.0019(6) -0.0013(7) -0.0012(6)
C8 0.0209(9) 0.0086(8) 0.0226(10) -0.0011(7) 0.0020(7) 0.0006(6)
C9 0.0192(8) 0.0121(8) 0.0209(9) -0.0015(7) 0.0010(7) 0.0003(6)
C10 0.0427(11) 0.0158(9) 0.0182(10) 0.0016(7) 0.0076(8) 0.0021(7)
C11 0.0504(14) 0.0380(13) 0.0306(13) -0.0022(10) 0.0178(10) -0.0158(10)
C12 0.0196(9) 0.0143(9) 0.0183(9) -0.0016(7) 0.0025(7) 0.0009(6)
N1 0.0214(7) 0.0112(8) 0.0194(7) -0.0003(6) 0.0028(6) -0.0004(5)
N2 0.0197(7) 0.0116(7) 0.0195(8) 0.0003(6) 0.0031(6) 0.0000(5)
N3 0.0270(8) 0.0122(8) 0.0234(8) -0.0011(6) 0.0079(6) -0.0004(6)
N21 0.0263(8) 0.0174(8) 0.0271(9) -0.0070(7) 0.0016(7) -0.0008(6)
O1 0.0271(7) 0.0091(6) 0.0234(7) 0.0002(5) 0.0068(5) 0.0004(4)
O2 0.0309(7) 0.0119(6) 0.0229(7) 0.0008(5) 0.0088(5) 0.0037(5)
O21 0.0520(11) 0.0899(16) 0.0432(11) 0.0202(11) -0.0237(9) -0.0229(10)
O22 0.0479(9) 0.0259(8) 0.0276(8) -0.0002(6) 0.0013(7) -0.0090(6)
O23 0.0352(10) 0.0820(15) 0.0656(14) 0.0279(11) -0.0103(9) -0.0299(9)
O31 0.0286(7) 0.0177(7) 0.0233(8) -0.0019(6) -0.0016(5) 0.0039(6)
O32 0.0475(10) 0.0210(8) 0.0278(9) -0.0029(7) -0.0021(8) -0.0012(6)
Cu1 0.02077(11) 0.00733(9) 0.01855(11) -0.00014(9) 0.00468(7) -0.00019(8)

loop_
_atom_type_symbol
_atom_type_description
_atom_type_scat_dispersion_real
_atom_type_scat_dispersion_imag
_atom_type_scat_source
C C 0.0033 0.0016 'International Tables Vol C Tables 4.2.6.8 and 6.1.1.4'
H H 0.0000 0.0000 'International Tables Vol C Tables 4.2.6.8 and 6.1.1.4'
N N 0.0061 0.0033 'International Tables Vol C Tables 4.2.6.8 and 6.1.1.4'
O O 0.0106 0.0060 'International Tables Vol C Tables 4.2.6.8 and 6.1.1.4'
Cu Cu 0.3201 1.2651 'International Tables Vol C Tables 4.2.6.8 and 6.1.1.4'

loop_
_geom_angle_atom_site_label_1
_geom_angle_atom_site_label_2
_geom_angle_atom_site_label_3
_geom_angle
_geom_angle_site_symmetry_1
_geom_angle_site_symmetry_3
N1 C1 C2 122.18(18) . .
N1 C1 H1 118.9 . .
C2 C1 H1 118.9 . .
C1 C2 C3 119.00(18) . .
C1 C2 H2 120.5 . .
C3 C2 H2 120.5 . .
C4 C3 C2 119.05(18) . .
C4 C3 H3 120.5 . .
C2 C3 H3 120.5 . .
C3 C4 C5 119.32(18) . .
C3 C4 H4 120.3 . .
C5 C4 H4 120.3 . .
N1 C5 C4 121.48(17) . .
N1 C5 C6 116.52(15) . .
C4 C5 C6 121.98(16) . .
N2 C6 C5 109.89(14) . .
N2 C6 H6A 109.7 . .
C5 C6 H6A 109.7 . .
N2 C6 H6B 109.7 . .
C5 C6 H6B 109.7 . .
H6A C6 H6B 108.2 . .
N2 C7 C8 124.59(16) . .
N2 C7 H7 117.7 . .
C8 C7 H7 117.7 . .
C12 C8 C7 118.04(15) 2_556 .
C12 C8 C9 118.38(15) 2_556 .
C7 C8 C9 123.42(15) . .
O1 C9 O2 120.25(16) . .
O1 C9 C8 125.40(16) . .
O2 C9 C8 114.35(15) . .
O2 C10 C11 112.62(17) . .
O2 C10 H10A 109.1 . .
C11 C10 H10A 109.1 . .
O2 C10 H10B 109.1 . .
C11 C10 H10B 109.1 . .
H10A C10 H10B 107.8 . .
C10 C11 H11A 109.5 . .
C10 C11 H11B 109.5 . .
H11A C11 H11B 109.5 . .
C10 C11 H11C 109.5 . .
H11A C11 H11C 109.5 . .
H11B C11 H11C 109.5 . .
N3 C12 C8 179.13(19) . 2_546
C5 N1 C1 118.95(16) . .
C5 N1 Cu1 113.92(12) . .
C1 N1 Cu1 126.50(12) . .
C7 N2 C6 117.60(15) . .
C7 N2 Cu1 127.42(13) . .
C6 N2 Cu1 114.64(11) . .
C12 N3 Cu1 171.49(14) . .
O21 N21 O23 119.3(2) . .
O21 N21 O22 120.23(18) . .
O23 N21 O22 120.46(18) . .
C9 O1 Cu1 127.49(12) . .
C9 O2 C10 117.80(14) . .
Cu1 O31 H31A 117(2) . .
Cu1 O31 H31B 125(2) . .
H31A O31 H31B 99(3) . .
H32A O32 H32B 108(3) . .
N2 Cu1 O1 91.57(6) . .
N2 Cu1 N3 166.67(7) . .
O1 Cu1 N3 89.42(6) . .
N2 Cu1 N1 82.98(6) . .
O1 Cu1 N1 172.39(6) . .
N3 Cu1 N1 94.67(6) . .
N2 Cu1 O31 95.86(6) . .
O1 Cu1 O31 92.90(6) . .
N3 Cu1 O31 97.36(6) . .
N1 Cu1 O31 92.94(6) . .

loop_
_geom_bond_atom_site_label_1
_geom_bond_atom_site_label_2
_geom_bond_distance
_geom_bond_site_symmetry_2
C1 N1 1.347(2) .
C1 C2 1.380(3) .
C1 H1 0.9500 .
C2 C3 1.383(3) .
C2 H2 0.9500 .
C3 C4 1.380(3) .
C3 H3 0.9500 .
C4 C5 1.390(2) .
C4 H4 0.9500 .
C5 N1 1.345(2) .
C5 C6 1.501(2) .
C6 N2 1.463(2) .
C6 H6A 0.9900 .
C6 H6B 0.9900 .
C7 N2 1.293(2) .
C7 C8 1.419(2) .
C7 H7 0.9500 .
C8 C12 1.415(2) 2_556
C8 C9 1.424(2) .
C9 O1 1.246(2) .
C9 O2 1.333(2) .
C10 O2 1.464(2) .
C10 C11 1.496(3) .
C10 H10A 0.9900 .
C10 H10B 0.9900 .
C11 H11A 0.9800 .
C11 H11B 0.9800 .
C11 H11C 0.9800 .
C12 N3 1.145(2) .
C12 C8 1.415(2) 2_546
N1 Cu1 1.9964(15) .
N2 Cu1 1.9366(14) .
N3 Cu1 1.9828(15) .
N21 O21 1.209(2) .
N21 O23 1.218(2) .
N21 O22 1.264(2) .
O1 Cu1 1.9726(13) .
O31 Cu1 2.2064(14) .
O31 H31A 0.76(3) .
O31 H31B 0.75(3) .
O32 H32A 0.79(3) .
O32 H32B 0.79(3) .

loop_
_geom_torsion_atom_site_label_1
_geom_torsion_atom_site_label_2
_geom_torsion_atom_site_label_3
_geom_torsion_atom_site_label_4
_geom_torsion
_geom_torsion_site_symmetry_1
_geom_torsion_site_symmetry_4
N1 C1 C2 C3 0.5(3) . .
C1 C2 C3 C4 -1.4(3) . .
C2 C3 C4 C5 1.1(3) . .
C3 C4 C5 N1 0.1(3) . .
C3 C4 C5 C6 178.04(19) . .
N1 C5 C6 N2 -2.8(2) . .
C4 C5 C6 N2 179.16(17) . .
N2 C7 C8 C12 178.93(17) . 2_556
N2 C7 C8 C9 3.6(3) . .
C12 C8 C9 O1 -179.13(17) 2_556 .
C7 C8 C9 O1 -3.8(3) . .
C12 C8 C9 O2 0.5(2) 2_556 .
C7 C8 C9 O2 175.79(16) . .
C4 C5 N1 C1 -1.1(3) . .
C6 C5 N1 C1 -179.10(16) . .
C4 C5 N1 Cu1 170.42(15) . .
C6 C5 N1 Cu1 -7.6(2) . .
C2 C1 N1 C5 0.8(3) . .
C2 C1 N1 Cu1 -169.56(14) . .
C8 C7 N2 C6 -173.93(16) . .
C8 C7 N2 Cu1 -0.9(3) . .
C5 C6 N2 C7 -173.77(16) . .
C5 C6 N2 Cu1 12.34(19) . .
O2 C9 O1 Cu1 -178.30(11) . .
C8 C9 O1 Cu1 1.3(3) . .
O1 C9 O2 C10 1.2(2) . .
C8 C9 O2 C10 -178.43(15) . .
C11 C10 O2 C9 -74.4(2) . .
